data_3000526
loop_
_publ_author_name
'Morgan Redington'

_journal_name_full 'To be published in Chemistry of Materials'
_chemical_formula_sum 'Ca H13 Li2'
_space_group_name_Hall 'P 1'
_space_group_name_H-M_alt 'P 1'
_cell_angle_alpha 85.4132719985
_cell_angle_beta 74.7995311255
_cell_angle_gamma 71.0440559429
_cell_length_a 3.2011889273
_cell_length_b 3.9298681526
_cell_length_c 5.9369852475
_cell_volume 68.166
_cod_database_code 3000526
_cod_hold_until_date 2024-11-17
_cod_depositor_requested_release_date 2024-11-17

loop_
_atom_site_label
_atom_site_fract_x
_atom_site_fract_y
_atom_site_fract_z
? ? ? ?
